data_2300210
loop_
_publ_author_name
'Daudon, Michel'
'Bazin, Dominique'
'Andr\'e, Gilles'
'Jungers, Paul'
'Cousson, Alain'
'Chevallier, Pierre'
'V\'eron, Emmanuel'
'Matzen, Guy'

_publ_section_title
;
 Examination of whewellite kidney stones by scanning electron
 microscopy and powder neutron diffraction techniques
;
_journal_coeditor_code FE5046
_journal_issue 1
_journal_name_full 'Journal of Applied Crystallography'
_journal_page_first 109
_journal_page_last 115
_journal_paper_doi 10.1107/S0021889808041277
_journal_volume 42
_journal_year 2009
_chemical_formula_moiety 'C2 H2 Ca O5'
_chemical_formula_sum 'C2 H2 Ca O5'
_chemical_formula_weight 146.11
_space_group_IT_number 14
_symmetry_cell_setting monoclinic
_symmetry_space_group_name_Hall '-P 2ybc'
_symmetry_space_group_name_H-M 'P 1 21/c 1'
_atom_sites_solution_hydrogens difmap
_cell_angle_alpha 90
_cell_angle_beta 109.0(3)
_cell_angle_gamma 90
_cell_formula_units_Z 8
_cell_length_a 6.316(5)
_cell_length_b 14.541(3)
_cell_length_c 10.116(2)
_cell_measurement_reflns_used 15
_cell_measurement_temperature 293
_cell_measurement_theta_max 45
_cell_measurement_theta_min 32
_cell_volume 878.4(17)
_computing_cell_refinement 'DIF4 STOE MODIFIED VERSION'
_computing_data_collection 'DIF4 STOE MODIFIED VERSION'
_computing_data_reduction 'COLL5 LOCAL MODIFIED VERSION'
_computing_molecular_graphics 'CAMERON (Watkin et al., 1996)'
_computing_publication_material 'CRYSTALS (Betteridge et al., 2003)'
_computing_structure_refinement 'CRYSTALS (Betteridge et al., 2003)'
_computing_structure_solution 'Echigo et al. 2005'
_diffrn_ambient_temperature 293
_diffrn_measured_fraction_theta_full 0.999
_diffrn_measured_fraction_theta_max 0.999
_diffrn_measurement_device_type 'Huber circle'
_diffrn_measurement_method \w
_diffrn_radiation_monochromator copper
_diffrn_radiation_probe neutron
_diffrn_radiation_type ' neutron '
_diffrn_radiation_wavelength 0.8302
_diffrn_reflns_av_R_equivalents 0.123
_diffrn_reflns_limit_h_max 10
_diffrn_reflns_limit_h_min 0
_diffrn_reflns_limit_k_max 23
_diffrn_reflns_limit_k_min 0
_diffrn_reflns_limit_l_max 14
_diffrn_reflns_limit_l_min -16
_diffrn_reflns_number 4722
_diffrn_reflns_theta_full 42.549
_diffrn_reflns_theta_max 42.549
_diffrn_reflns_theta_min 2.988
_diffrn_standards_decay_% 0
_diffrn_standards_interval_time 450min
_diffrn_standards_number 2
_exptl_absorpt_coefficient_mu 1.345
_exptl_absorpt_correction_T_max 1.0000
_exptl_absorpt_correction_T_min 1.0000
_exptl_absorpt_correction_type none
_exptl_crystal_colour white
_exptl_crystal_density_diffrn 2.210
_exptl_crystal_description 'half pyramid'
_exptl_crystal_F_000 328
_exptl_crystal_size_max 6
_exptl_crystal_size_mid 5
_exptl_crystal_size_min 4
_refine_diff_density_max 1.21
_refine_diff_density_min -4.99
_refine_ls_extinction_coef 112(6)
_refine_ls_extinction_method 'Larson (1970), Equation 22'
_refine_ls_goodness_of_fit_ref 1.1046
_refine_ls_hydrogen_treatment refall
_refine_ls_matrix_type full
_refine_ls_number_parameters 182
_refine_ls_number_reflns 1729
_refine_ls_number_restraints 0
_refine_ls_R_factor_all 0.0737
_refine_ls_R_factor_gt 0.0737
_refine_ls_shift/su_max 4.249014
_refine_ls_structure_factor_coef F
_refine_ls_weighting_details
;
 Method, part 1, Chebychev polynomial, (Watkin, 1994, Prince, 1982)
 [weight] = 1.0/[A~0~*T~0~(x)+A~1~*T~1~(x) ... +A~n-1~]*T~n-1~(x)]
 where A~i~ are the Chebychev coefficients listed below and x= Fcalc/Fmax
 Method = Robust Weighting (Prince, 1982)
 W = [weight] * [1-(deltaF/6*sigmaF)^2^]^2^
 A~i~ are:
 16.4 -24.1 18.8 -7.69 2.98
;
_refine_ls_weighting_scheme calc
_refine_ls_wR_factor_all 0.0794
_refine_ls_wR_factor_gt 0.0794
_refine_ls_wR_factor_ref 0.0794
_reflns_number_gt 1729
_reflns_number_total 3933
_reflns_threshold_expression I>3.0\s(I)
_cod_data_source_file fe5046.cif
_cod_data_source_block I
_cod_depositor_comments
;

2019-11-03
Z value and formula fixed to values more according to usual
chemical conventions.                 miguel
;
_cod_original_formula_sum 'C4 H4 Ca2 O10'
_cod_original_formula_weight 292.23
_cod_original_formula_moiety 'C4 H4 Ca2 O10'
_cod_original_formula_units_Z 4
_cod_original_cell_volume 878.2(18)
_cod_original_sg_symbol_H-M 'P 1 21/c 1 '
_cod_database_code 2300210
_cod_database_fobs_code 2300210

loop_
_symmetry_equiv_pos_as_xyz
x,y,z
-x,-y,-z
-x,y+1/2,-z+1/2
x,-y+1/2,z+1/2

loop_
_atom_site_type_symbol
_atom_site_label
_atom_site_fract_x
_atom_site_fract_y
_atom_site_fract_z
_atom_site_U_iso_or_equiv
_atom_site_adp_type
_atom_site_occupancy
_atom_site_disorder_assembly
_atom_site_disorder_group
C C1 0.9826(2) 0.32014(11) 0.24497(17) 0.0065 Uani 1.0000 . .
C C2 1.00111(19) 0.42754(12) 0.24937(15) 0.0074 Uani 1.0000 . .
C C3 0.5180(2) 0.12705(15) 0.18112(15) 0.0092 Uani 1.0000 . .
C C4 0.4485(2) 0.11744(14) 0.31305(16) 0.0105 Uani 1.0000 . .
Ca Ca1 0.9664(3) 0.12422(17) 0.0544(2) 0.0066 Uani 1.0000 . .
Ca Ca2 0.9951(3) 0.12347(16) 0.4356(2) 0.0060 Uani 1.0000 . .
O O1 0.9736(3) 0.28245(14) 0.1321(3) 0.0111 Uani 1.0000 . .
O O2 1.0080(3) 0.46572(15) 0.1400(3) 0.0114 Uani 1.0000 . .
O O3 0.9782(3) 0.28165(14) 0.3546(3) 0.0117 Uani 1.0000 . .
O O4 1.0082(3) 0.46548(14) 0.3616(3) 0.0120 Uani 1.0000 . .
O O5 0.3613(3) 0.1425(2) 0.0692(2) 0.0218 Uani 1.0000 . .
O O6 0.7226(2) 0.12210(18) 0.19753(18) 0.0113 Uani 1.0000 . .
O O7 0.2426(2) 0.12200(18) 0.29558(19) 0.0127 Uani 1.0000 . .
O O8 0.6060(3) 0.1066(2) 0.4263(2) 0.0231 Uani 1.0000 . .
O O100 0.3920(4) 0.3464(3) 0.1022(3) 0.0269 Uani 1.0000 . .
O O200 0.5895(4) 0.3870(5) 0.3910(3) 0.0577 Uani 1.0000 . .
H H11 0.4886(7) 0.3696(5) 0.0496(5) 0.0331 Uani 1.0000 . .
H H12 0.3956(12) 0.2819(8) 0.0941(10) 0.0563 Uani 1.0000 . .
H H21 0.4783(8) 0.3771(8) 0.4364(6) 0.0487 Uani 1.0000 . .
H H22 0.5213(8) 0.3766(8) 0.2926(6) 0.0515 Uani 1.0000 . .

loop_
_atom_site_aniso_label
_atom_site_aniso_U_11
_atom_site_aniso_U_22
_atom_site_aniso_U_33
_atom_site_aniso_U_12
_atom_site_aniso_U_13
_atom_site_aniso_U_23
C1 0.0052(5) 0.0063(7) 0.0087(9) -0.0003(3) 0.0030(4) -0.0006(4)
C2 0.0062(6) 0.0062(7) 0.0106(9) -0.0009(3) 0.0037(5) 0.0001(4)
C3 -0.0002(4) 0.0169(7) 0.0109(6) 0.0010(4) 0.0020(4) 0.0007(6)
C4 0.0000(4) 0.0199(8) 0.0112(6) 0.0003(4) 0.0014(4) 0.0010(6)
Ca1 0.0026(6) 0.0080(7) 0.0090(7) -0.0001(5) 0.0015(5) 0.0008(8)
Ca2 0.0016(6) 0.0080(7) 0.0082(7) 0.0002(5) 0.0015(5) -0.0013(7)
O1 0.0150(7) 0.0086(8) 0.0111(8) -0.0012(5) 0.0061(6) -0.0009(7)
O2 0.0149(7) 0.0101(8) 0.0111(8) -0.0015(5) 0.0068(6) 0.0008(7)
O3 0.0178(7) 0.0075(8) 0.0108(9) -0.0014(5) 0.0059(6) 0.0008(7)
O4 0.0176(7) 0.0088(8) 0.0120(9) -0.0013(5) 0.0080(6) -0.0013(7)
O5 0.0023(6) 0.0497(18) 0.0127(8) 0.0047(6) 0.0016(5) 0.0054(8)
O6 0.0000(5) 0.0222(8) 0.0114(6) -0.0005(5) 0.0016(4) 0.0002(7)
O7 0.0005(5) 0.0245(9) 0.0133(7) 0.0000(5) 0.0027(4) -0.0004(8)
O8 0.0015(6) 0.0545(18) 0.0124(8) 0.0036(7) 0.0010(5) 0.0027(9)
O100 0.0125(8) 0.0498(19) 0.0190(12) 0.0016(9) 0.0058(7) 0.0063(10)
O200 0.0047(7) 0.150(5) 0.0179(11) -0.0003(14) 0.0026(7) 0.001(2)
H11 0.0200(14) 0.055(3) 0.0280(19) -0.0016(17) 0.0122(13) 0.001(2)
H12 0.038(3) 0.075(6) 0.053(4) 0.012(3) 0.012(3) 0.020(4)
H21 0.0192(16) 0.099(6) 0.032(2) -0.002(2) 0.0145(15) -0.002(4)
H22 0.0239(19) 0.108(6) 0.0218(19) 0.001(3) 0.0056(14) 0.004(3)

loop_
_atom_type_symbol
_atom_type_scat_dispersion_real
_atom_type_scat_dispersion_imag
_atom_type_scat_source
Ca 0.0000 0.0000 'International Tables Vol C 4.2.6.8 and 6.1.1.4'
C 0.0000 0.0000 'International Tables Vol C 4.2.6.8 and 6.1.1.4'
H 0.0000 0.0000 'International Tables Vol C 4.2.6.8 and 6.1.1.4'
N 0.0000 0.0000 'International Tables Vol C 4.2.6.8 and 6.1.1.4'
O 0.0000 0.0000 'International Tables Vol C 4.2.6.8 and 6.1.1.4'

loop_
_geom_angle_atom_site_label_1
_geom_angle_atom_site_label_2
_geom_angle_atom_site_label_3
_geom_angle_site_symmetry_1
_geom_angle_site_symmetry_2
_geom_angle_site_symmetry_3
_geom_angle
_geom_angle_publ_flag
C2 C1 O1 . . . 116.34(16) yes
C2 C1 O3 . . . 116.37(16) yes
O1 C1 O3 . . . 127.3(2) yes
C1 C2 O2 . . . 116.19(17) yes
C1 C2 O4 . . . 116.50(16) yes
O2 C2 O4 . . . 127.3(2) yes
C4 C3 O5 . . . 115.6(3) yes
C4 C3 O6 . . . 117.0(2) yes
O5 C3 O6 . . . 127.3(2) yes
C3 C4 O7 . . . 116.6(2) yes
C3 C4 O8 . . . 115.8(3) yes
O7 C4 O8 . . . 127.6(3) yes
O7 Ca1 O5 1_655 . 1_655 64.58(14) yes
O7 Ca1 O3 1_655 . 4_554 127.68(12) yes
O5 Ca1 O3 1_655 . 4_554 71.9(3) yes
O7 Ca1 O4 1_655 . 3_745 72.68(15) yes
O5 Ca1 O4 1_655 . 3_745 97.49(17) yes
O3 Ca1 O4 4_554 . 3_745 142.50(15) yes
O7 Ca1 O4 1_655 . 4_554 123.60(14) yes
O5 Ca1 O4 1_655 . 4_554 74.6(3) yes
O3 Ca1 O4 4_554 . 4_554 66.40(9) yes
O4 Ca1 O4 3_745 . 4_554 76.13(13) yes
O7 Ca1 O200 1_655 . 4_554 152.30(19) yes
O5 Ca1 O200 1_655 . 4_554 143.09(19) yes
O3 Ca1 O200 4_554 . 4_554 76.3(4) yes
O4 Ca1 O200 3_745 . 4_554 96.4(3) yes
O4 Ca1 O200 4_554 . 4_554 75.9(4) yes
O7 Ca1 O1 1_655 . . 76.24(16) yes
O5 Ca1 O1 1_655 . . 88.06(14) yes
O3 Ca1 O1 4_554 . . 74.72(12) yes
O4 Ca1 O1 3_745 . . 142.15(11) yes
O4 Ca1 O1 4_554 . . 140.64(14) yes
O7 Ca1 O6 1_655 . . 78.1(3) yes
O5 Ca1 O6 1_655 . . 142.1(2) yes
O3 Ca1 O6 4_554 . . 133.63(19) yes
O4 Ca1 O6 3_745 . . 76.35(16) yes
O4 Ca1 O6 4_554 . . 136.54(18) yes
O200 Ca1 O1 4_554 . . 101.3(2) yes
O200 Ca1 O6 4_554 . . 74.5(3) yes
O1 Ca1 O6 . . . 76.58(16) yes
O100 Ca2 O1 4_655 . 4_555 70.88(11) yes
O100 Ca2 O2 4_655 . 4_555 77.10(13) yes
O1 Ca2 O2 4_555 . 4_555 66.53(8) yes
O100 Ca2 O7 4_655 . 1_655 73.0(3) yes
O1 Ca2 O7 4_555 . 1_655 133.95(18) yes
O2 Ca2 O7 4_555 . 1_655 130.2(2) yes
O100 Ca2 O2 4_655 . 3_745 106.03(16) yes
O1 Ca2 O2 4_555 . 3_745 142.10(15) yes
O2 Ca2 O2 4_555 . 3_745 75.89(14) yes
O7 Ca2 O2 1_655 . 3_745 75.36(11) yes
O100 Ca2 O3 4_655 . . 89.2(3) yes
O1 Ca2 O3 4_555 . . 74.79(13) yes
O2 Ca2 O3 4_555 . . 141.28(15) yes
O7 Ca2 O3 1_655 . . 77.15(12) yes
O2 Ca2 O3 3_745 . . 142.78(11) yes
O100 Ca2 O6 4_655 . . 150.11(19) yes
O1 Ca2 O6 4_555 . . 126.26(19) yes
O2 Ca2 O6 4_555 . . 130.52(19) yes
O7 Ca2 O6 1_655 . . 78.86(19) yes
O2 Ca2 O6 3_745 . . 75.6(2) yes
O100 Ca2 O8 4_655 . . 143.08(12) yes
O1 Ca2 O8 4_555 . . 76.5(2) yes
O2 Ca2 O8 4_555 . . 74.4(3) yes
O7 Ca2 O8 1_655 . . 143.96(15) yes
O2 Ca2 O8 3_745 . . 89.33(16) yes
O3 Ca2 O6 . . . 74.8(2) yes
O3 Ca2 O8 . . . 98.58(15) yes
O6 Ca2 O8 . . . 65.66(14) yes
Ca2 O1 Ca1 4_554 . . 105.44(14) yes
Ca2 O1 C1 4_554 . . 119.82(16) yes
Ca1 O1 C1 . . . 134.55(18) yes
Ca2 O2 Ca2 4_554 . 3_755 104.11(14) yes
Ca2 O2 C2 4_554 . . 121.11(16) yes
Ca2 O2 C2 3_755 . . 134.60(19) yes
Ca1 O3 Ca2 4_555 . . 105.02(13) yes
Ca1 O3 C1 4_555 . . 119.64(16) yes
Ca2 O3 C1 . . . 135.28(19) yes
Ca1 O4 Ca1 3_755 . 4_555 103.87(13) yes
Ca1 O4 C2 3_755 . . 135.28(19) yes
Ca1 O4 C2 4_555 . . 120.72(16) yes
Ca1 O5 C3 1_455 . . 121.3(3) yes
Ca2 O6 Ca1 . . . 101.9(3) yes
Ca2 O6 C3 . . . 119.5(2) yes
Ca1 O6 C3 . . . 138.37(17) yes
Ca1 O7 Ca2 1_455 . 1_455 101.1(3) yes
Ca1 O7 C4 1_455 . . 120.0(2) yes
Ca2 O7 C4 1_455 . . 138.83(17) yes
Ca2 O8 C4 . . . 120.6(3) yes
Ca2 O100 H11 4_454 . . 103.3(4) no
Ca2 O100 H12 4_454 . . 99.2(5) no
H11 O100 H12 . . . 104.8(8) no
Ca1 O200 H21 4_555 . . 111.8(5) no
Ca1 O200 H22 4_555 . . 135.0(5) no
H21 O200 H22 . . . 108.6(6) no

loop_
_geom_bond_atom_site_label_1
_geom_bond_atom_site_label_2
_geom_bond_site_symmetry_1
_geom_bond_site_symmetry_2
_geom_bond_distance
_geom_bond_publ_flag
C1 C2 . . 1.5657(19) yes
C1 O1 . . 1.251(3) yes
C1 O3 . . 1.251(3) yes
C2 O2 . . 1.251(3) yes
C2 O4 . . 1.250(3) yes
C3 C4 . . 1.542(3) yes
C3 O5 . . 1.257(5) yes
C3 O6 . . 1.250(2) yes
C4 O7 . . 1.255(2) yes
C4 O8 . . 1.259(5) yes
Ca1 O7 . 1_655 2.494(9) yes
Ca1 O5 . 1_655 2.464(3) yes
Ca1 O3 . 4_554 2.462(4) yes
Ca1 O4 . 3_745 2.447(3) yes
Ca1 O4 . 4_554 2.431(4) yes
Ca1 O200 . 4_554 2.420(9) yes
Ca1 O1 . . 2.427(3) yes
Ca1 O6 . . 2.434(5) yes
Ca2 O100 . 4_655 2.561(9) yes
Ca2 O1 . 4_555 2.453(3) yes
Ca2 O2 . 4_555 2.420(3) yes
Ca2 O7 . 1_655 2.428(5) yes
Ca2 O2 . 3_745 2.416(3) yes
Ca2 O3 . . 2.432(3) yes
Ca2 O6 . . 2.461(9) yes
Ca2 O8 . . 2.441(3) yes
O100 H11 . . 0.991(6) no
O100 H12 . . 0.941(13) no
O200 H21 . . 0.967(6) no
O200 H22 . . 0.960(7) no
